data_1508020
loop_
_publ_author_name
'Bechlars, Bettina'
'D'Alessandro, Deanna M'
'Jenkins, David M.'
'Iavarone, Anthony T.'
'Glover, Starla D.'
'Kubiak, Clifford P.'
'Long, Jeffrey R.'

_publ_section_title
;
 High-spin ground states via electron delocalization in mixed-valence
 imidazolate-bridged divanadium complexes.
;
_journal_issue 5
_journal_name_full 'Nature chemistry'
_journal_page_first 362
_journal_page_last 368
_journal_paper_doi 10.1038/nchem.585
_journal_volume 2
_journal_year 2010
_chemical_formula_moiety 'C31 H28 N6 V, 2(F6 P)'
_chemical_formula_sum 'C31 H28 F12 N6 O0 P2 V'
_chemical_formula_weight 825.47
_chemical_name_systematic
;
Acetonitrilo(2,6-bis[1,1-bis(2-pyridyl)ethyl]pyridine) vanadium(II) bis(hexafluorophosphate)
;
_space_group_IT_number 2
_symmetry_cell_setting triclinic
_symmetry_space_group_name_Hall '-P 1'
_symmetry_space_group_name_H-M 'P -1'
_atom_sites_solution_hydrogens geom
_atom_sites_solution_primary direct
_atom_sites_solution_secondary difmap
_audit_creation_method SHELXL-97
_cell_angle_alpha 110.056(5)
_cell_angle_beta 108.607(6)
_cell_angle_gamma 90.638(6)
_cell_formula_units_Z 2
_cell_length_a 11.550(4)
_cell_length_b 12.579(5)
_cell_length_c 13.191(5)
_cell_measurement_reflns_used 642
_cell_measurement_temperature 173(2)
_cell_measurement_theta_max 18.52
_cell_measurement_theta_min 2.38
_cell_volume 1690.4(11)
_computing_cell_refinement 'Bruker SAINT v6.36'
_computing_data_collection 'Bruker SMART v5.054d'
_computing_data_reduction 'Bruker SAINT v6.36'
_computing_structure_refinement 'SHELXL-97 (Sheldrick, 2008)'
_computing_structure_solution 'SHELXS-97 (Sheldrick, 2008)'
_diffrn_ambient_temperature 173(2)
_diffrn_detector_area_resol_mean 0
_diffrn_measured_fraction_theta_full 0.926
_diffrn_measured_fraction_theta_max 0.926
_diffrn_measurement_method \w/2\q-scans
_diffrn_radiation_monochromator graphite
_diffrn_radiation_source 'fine-focus sealed tube'
_diffrn_radiation_type MoK\a
_diffrn_radiation_wavelength 0.71073
_diffrn_reflns_av_R_equivalents 0.0392
_diffrn_reflns_av_sigmaI/netI 0.1260
_diffrn_reflns_limit_h_max 12
_diffrn_reflns_limit_h_min -9
_diffrn_reflns_limit_k_max 9
_diffrn_reflns_limit_k_min -13
_diffrn_reflns_limit_l_max 14
_diffrn_reflns_limit_l_min -13
_diffrn_reflns_number 5548
_diffrn_reflns_theta_full 23.37
_diffrn_reflns_theta_max 23.37
_diffrn_reflns_theta_min 1.74
_diffrn_standards_interval_count 0
_diffrn_standards_interval_time 0
_diffrn_standards_number 0
_exptl_absorpt_coefficient_mu 0.489
_exptl_absorpt_correction_T_max 0.9807
_exptl_absorpt_correction_T_min 0.8673
_exptl_absorpt_correction_type multi-scan
_exptl_crystal_colour red
_exptl_crystal_density_diffrn 1.622
_exptl_crystal_density_method 'not measured'
_exptl_crystal_description needle
_exptl_crystal_F_000 834
_exptl_crystal_size_max 0.30
_exptl_crystal_size_mid 0.05
_exptl_crystal_size_min 0.04
_refine_diff_density_max 0.540
_refine_diff_density_min -0.542
_refine_diff_density_rms 0.094
_refine_ls_extinction_method none
_refine_ls_goodness_of_fit_ref 1.040
_refine_ls_hydrogen_treatment constr
_refine_ls_matrix_type full
_refine_ls_number_parameters 472
_refine_ls_number_reflns 4561
_refine_ls_number_restraints 0
_refine_ls_restrained_S_all 1.042
_refine_ls_R_factor_all 0.1399
_refine_ls_R_factor_gt 0.0837
_refine_ls_shift/su_max 0.001
_refine_ls_shift/su_mean 0.000
_refine_ls_structure_factor_coef Fsqd
_refine_ls_weighting_details 'calc w=1/[\s^2^(Fo^2^)+(0.0808P)^2^+3.1029P] where P=(Fo^2^+2Fc^2^)/3'
_refine_ls_weighting_scheme calc
_refine_ls_wR_factor_gt 0.1760
_refine_ls_wR_factor_ref 0.2126
_reflns_number_gt 2773
_reflns_number_total 4561
_reflns_threshold_expression >2sigma(I)
_cod_data_source_file nchem.585-s3.cif
_cod_data_source_block 4
_cod_depositor_comments
;
 Replacing the "?" symbol with the "-" symbol in the _chemical_name_systematic
 data item value.

 Antanas Vaitkus,
 2017-03-30

The following automatic conversions were performed:

'_symmetry_cell_setting' value 'Triclinic' changed to 'triclinic'
according to /home/saulius/struct/CIF-dictionaries/cif_core.dic
dictionary named 'cif_core.dic' version 2.4.1 from 2010-06-29.

Automatic conversion script
Id: cif_fix_values 1891 2012-01-12 08:04:46Z andrius 
;
_cod_original_sg_symbol_H-M P-1
_cod_database_code 1508020

loop_
_symmetry_equiv_pos_as_xyz
'x, y, z'
'-x, -y, -z'

loop_
_atom_site_label
_atom_site_type_symbol
_atom_site_fract_x
_atom_site_fract_y
_atom_site_fract_z
_atom_site_U_iso_or_equiv
_atom_site_adp_type
_atom_site_occupancy
_atom_site_symmetry_multiplicity
_atom_site_calc_flag
_atom_site_refinement_flags
V1 V 2.65661(11) -0.17482(12) 1.76341(11) 0.0258(4) Uani 1 1 d .
N1 N 2.5823(6) -0.2729(6) 1.8325(6) 0.0291(17) Uani 1 1 d .
N2 N 2.4971(6) -0.0885(6) 1.7563(6) 0.0357(18) Uani 1 1 d .
N3 N 2.5376(5) -0.2847(6) 1.5982(6) 0.0319(18) Uani 1 1 d .
N4 N 2.8045(5) -0.2763(5) 1.7744(5) 0.0230(16) Uani 1 1 d .
N5 N 2.7738(5) -0.0765(6) 1.9356(6) 0.0280(16) Uani 1 1 d .
N6 N 2.7279(5) -0.0714(6) 1.6924(6) 0.0317(18) Uani 1 1 d .
C1 C 2.4560(7) -0.3071(8) 1.7924(8) 0.036(2) Uani 1 1 d .
C2 C 2.4056(8) -0.3608(8) 1.8459(9) 0.048(3) Uani 1 1 d .
H2 H 2.3192 -0.3844 1.8172 0.057 Uiso 1 1 calc R
C3 C 2.4786(8) -0.3812(8) 1.9407(8) 0.044(3) Uani 1 1 d .
H3 H 2.4430 -0.4174 1.9782 0.053 Uiso 1 1 calc R
C4 C 2.6043(8) -0.3484(8) 1.9806(7) 0.038(2) Uani 1 1 d .
H4 H 2.6561 -0.3612 2.0463 0.045 Uiso 1 1 calc R
C5 C 2.6539(7) -0.2971(7) 1.9243(7) 0.029(2) Uani 1 1 d .
C6 C 2.3783(7) -0.2792(8) 1.6874(8) 0.037(2) Uani 1 1 d .
C7 C 2.2421(7) -0.3309(9) 1.6518(9) 0.059(3) Uani 1 1 d .
H7A H 2.2096 -0.2922 1.7132 0.089 Uiso 1 1 calc R
H7B H 2.2380 -0.4126 1.6388 0.089 Uiso 1 1 calc R
H7C H 2.1927 -0.3206 1.5810 0.089 Uiso 1 1 calc R
C8 C 2.7954(7) -0.2615(7) 1.9632(7) 0.029(2) Uani 1 1 d .
C9 C 2.8598(7) -0.3063(7) 2.0606(7) 0.032(2) Uani 1 1 d .
H9A H 2.9493 -0.2940 2.0797 0.048 Uiso 1 1 calc R
H9B H 2.8319 -0.3882 2.0346 0.048 Uiso 1 1 calc R
H9C H 2.8387 -0.2652 2.1288 0.048 Uiso 1 1 calc R
C10 C 2.3849(7) -0.1492(8) 1.7182(7) 0.035(2) Uani 1 1 d .
C11 C 2.2796(8) -0.0931(9) 1.7032(9) 0.051(3) Uani 1 1 d .
H11 H 2.2003 -0.1354 1.6770 0.061 Uiso 1 1 calc R
C12 C 2.2904(9) 0.0216(9) 1.7260(9) 0.055(3) Uani 1 1 d .
H12 H 2.2188 0.0589 1.7160 0.066 Uiso 1 1 calc R
C13 C 2.4041(9) 0.0827(9) 1.7631(8) 0.049(3) Uani 1 1 d .
H13 H 2.4133 0.1624 1.7781 0.059 Uiso 1 1 calc R
C14 C 2.5056(8) 0.0244(8) 1.7782(7) 0.037(2) Uani 1 1 d .
H14 H 2.5853 0.0664 1.8054 0.044 Uiso 1 1 calc R
C15 C 2.4231(7) -0.3268(7) 1.5847(7) 0.039(2) Uani 1 1 d .
C16 C 2.3512(8) -0.4072(8) 1.4807(9) 0.050(3) Uani 1 1 d .
H16 H 2.2732 -0.4403 1.4735 0.060 Uiso 1 1 calc R
C17 C 2.3884(10) -0.4400(9) 1.3892(9) 0.060(3) Uani 1 1 d .
H17 H 2.3373 -0.4951 1.3179 0.072 Uiso 1 1 calc R
C18 C 2.5034(9) -0.3917(8) 1.4008(7) 0.046(3) Uani 1 1 d .
H18 H 2.5320 -0.4116 1.3375 0.056 Uiso 1 1 calc R
C19 C 2.5729(8) -0.3155(7) 1.5052(7) 0.035(2) Uani 1 1 d .
H19 H 2.6510 -0.2819 1.5135 0.042 Uiso 1 1 calc R
C20 C 2.8396(7) -0.3146(7) 1.8615(7) 0.026(2) Uani 1 1 d .
C21 C 2.9215(7) -0.3965(7) 1.8621(7) 0.031(2) Uani 1 1 d .
H21 H 2.9448 -0.4244 1.9232 0.037 Uiso 1 1 calc R
C22 C 2.9676(7) -0.4360(8) 1.7741(8) 0.038(2) Uani 1 1 d .
H22 H 3.0204 -0.4935 1.7721 0.045 Uiso 1 1 calc R
C23 C 2.9366(7) -0.3913(8) 1.6885(8) 0.038(2) Uani 1 1 d .
H23 H 2.9712 -0.4141 1.6292 0.046 Uiso 1 1 calc R
C24 C 2.8529(7) -0.3115(7) 1.6910(7) 0.028(2) Uani 1 1 d .
H24 H 2.8299 -0.2815 1.6314 0.033 Uiso 1 1 calc R
C25 C 2.8255(7) -0.1320(7) 2.0070(7) 0.031(2) Uani 1 1 d .
C26 C 2.9094(7) -0.0697(8) 2.1167(7) 0.033(2) Uani 1 1 d .
H26 H 2.9460 -0.1077 2.1676 0.040 Uiso 1 1 calc R
C27 C 2.9393(7) 0.0471(8) 2.1514(7) 0.040(2) Uani 1 1 d .
H27 H 2.9963 0.0892 2.2259 0.048 Uiso 1 1 calc R
C28 C 2.8860(7) 0.1019(8) 2.0774(8) 0.041(2) Uani 1 1 d .
H28 H 2.9043 0.1821 2.0989 0.049 Uiso 1 1 calc R
C29 C 2.8055(7) 0.0353(7) 1.9715(7) 0.033(2) Uani 1 1 d .
H29 H 2.7693 0.0722 1.9193 0.040 Uiso 1 1 calc R
C30 C 2.7592(7) -0.0188(9) 1.6497(8) 0.037(2) Uani 1 1 d .
C31 C 2.7928(10) 0.0500(9) 1.5931(9) 0.062(3) Uani 1 1 d .
H31A H 2.7185 0.0594 1.5367 0.093 Uiso 1 1 calc R
H31B H 2.8487 0.0122 1.5539 0.093 Uiso 1 1 calc R
H31C H 2.8342 0.1251 1.6502 0.093 Uiso 1 1 calc R
P1 P 2.74232(19) 0.3120(2) 1.8619(2) 0.0345(6) Uani 1 1 d U
P2 P 1.8974(3) -0.2685(3) 1.4086(2) 0.0494(8) Uani 1 1 d .
F1 F 2.6795(6) 0.2627(6) 1.9268(6) 0.085(2) Uani 1 1 d U
F2 F 2.6467(6) 0.4021(5) 1.8528(5) 0.078(2) Uani 1 1 d .
F3 F 2.8002(6) 0.3541(7) 1.7860(7) 0.105(3) Uani 1 1 d .
F4 F 2.8347(5) 0.2196(5) 1.8636(6) 0.084(2) Uani 1 1 d .
F5 F 2.8298(8) 0.4003(6) 1.9720(7) 0.142(4) Uani 1 1 d .
F6 F 2.6487(5) 0.2197(5) 1.7421(5) 0.077(2) Uani 1 1 d .
F7 F 1.9606(6) -0.1921(6) 1.5404(5) 0.085(2) Uani 1 1 d .
F8 F 2.0252(6) -0.3099(7) 1.4063(6) 0.113(3) Uani 1 1 d .
F9 F 1.8331(6) -0.3493(7) 1.2775(5) 0.092(2) Uani 1 1 d .
F10 F 1.7726(6) -0.2232(7) 1.4139(7) 0.109(3) Uani 1 1 d .
F11 F 1.8608(9) -0.3712(6) 1.4394(6) 0.113(3) Uani 1 1 d .
F12 F 1.9292(5) -0.1665(6) 1.3740(6) 0.087(2) Uani 1 1 d .

loop_
_atom_site_aniso_label
_atom_site_aniso_U_11
_atom_site_aniso_U_22
_atom_site_aniso_U_33
_atom_site_aniso_U_23
_atom_site_aniso_U_13
_atom_site_aniso_U_12
V1 0.0178(7) 0.0317(9) 0.0249(8) 0.0104(7) 0.0036(6) 0.0005(6)
N1 0.024(4) 0.035(4) 0.032(4) 0.018(4) 0.009(3) 0.006(3)
N2 0.023(4) 0.039(5) 0.041(5) 0.012(4) 0.009(3) 0.000(3)
N3 0.016(4) 0.037(5) 0.033(4) 0.011(4) -0.003(3) 0.001(3)
N4 0.018(3) 0.034(4) 0.016(4) 0.010(3) 0.004(3) -0.002(3)
N5 0.024(4) 0.022(4) 0.036(4) 0.013(4) 0.005(3) 0.000(3)
N6 0.015(4) 0.046(5) 0.030(4) 0.012(4) 0.006(3) 0.003(3)
C1 0.019(4) 0.051(6) 0.045(6) 0.025(5) 0.012(4) 0.007(4)
C2 0.028(5) 0.050(7) 0.074(7) 0.035(6) 0.015(5) -0.002(4)
C3 0.043(6) 0.058(7) 0.064(7) 0.048(6) 0.031(5) 0.018(5)
C4 0.036(5) 0.047(6) 0.034(5) 0.017(5) 0.016(4) 0.011(4)
C5 0.031(5) 0.027(5) 0.027(5) 0.008(4) 0.012(4) 0.002(4)
C6 0.009(4) 0.055(6) 0.047(6) 0.025(5) 0.002(4) 0.002(4)
C7 0.018(5) 0.065(8) 0.090(8) 0.035(7) 0.004(5) -0.006(5)
C8 0.027(4) 0.028(5) 0.031(5) 0.012(4) 0.006(4) 0.000(4)
C9 0.036(5) 0.037(6) 0.028(5) 0.019(4) 0.008(4) 0.001(4)
C10 0.030(5) 0.047(6) 0.037(5) 0.022(5) 0.017(4) 0.009(4)
C11 0.022(5) 0.073(8) 0.080(8) 0.051(7) 0.020(5) 0.022(5)
C12 0.047(6) 0.065(8) 0.072(8) 0.038(7) 0.030(6) 0.035(6)
C13 0.045(6) 0.053(7) 0.058(7) 0.029(6) 0.020(5) 0.024(5)
C14 0.033(5) 0.037(6) 0.036(5) 0.007(5) 0.013(4) 0.004(4)
C15 0.022(5) 0.037(6) 0.041(6) 0.012(5) -0.010(4) 0.005(4)
C16 0.031(5) 0.051(7) 0.045(7) 0.009(6) -0.007(5) -0.011(5)
C17 0.059(7) 0.046(7) 0.040(7) 0.011(5) -0.023(6) -0.009(5)
C18 0.061(7) 0.039(6) 0.025(5) 0.003(5) 0.005(5) 0.016(5)
C19 0.032(5) 0.036(6) 0.028(5) 0.005(4) 0.006(4) 0.006(4)
C20 0.019(4) 0.029(5) 0.025(5) 0.009(4) 0.001(4) -0.002(3)
C21 0.025(4) 0.034(5) 0.031(5) 0.011(4) 0.006(4) 0.007(4)
C22 0.017(4) 0.034(6) 0.046(6) 0.004(5) 0.001(4) 0.001(4)
C23 0.025(5) 0.046(6) 0.040(6) 0.009(5) 0.013(4) 0.004(4)
C24 0.021(4) 0.037(5) 0.019(5) 0.013(4) -0.001(4) -0.008(4)
C25 0.025(4) 0.030(5) 0.036(5) 0.006(4) 0.014(4) 0.003(4)
C26 0.029(5) 0.044(6) 0.019(5) 0.009(4) 0.001(4) -0.001(4)
C27 0.025(5) 0.043(6) 0.031(5) -0.005(5) 0.005(4) -0.005(4)
C28 0.033(5) 0.041(6) 0.047(6) 0.017(5) 0.010(5) -0.004(4)
C29 0.030(5) 0.030(6) 0.030(5) 0.005(4) 0.005(4) -0.005(4)
C30 0.027(5) 0.056(7) 0.029(5) 0.017(5) 0.009(4) -0.002(4)
C31 0.071(7) 0.068(8) 0.061(7) 0.035(6) 0.030(6) 0.005(6)
P1 0.0232(11) 0.0267(14) 0.0474(15) 0.0152(12) 0.0020(11) 0.0014(9)
P2 0.0586(17) 0.065(2) 0.0401(15) 0.0292(15) 0.0251(14) 0.0295(14)
F1 0.106(5) 0.072(5) 0.090(5) 0.032(4) 0.047(4) 0.034(4)
F2 0.085(4) 0.072(5) 0.068(4) 0.027(4) 0.011(4) 0.039(4)
F3 0.079(5) 0.113(6) 0.161(8) 0.095(6) 0.042(5) 0.025(4)
F4 0.056(4) 0.075(5) 0.143(6) 0.070(5) 0.032(4) 0.026(3)
F5 0.137(7) 0.059(5) 0.119(7) 0.011(5) -0.075(5) 0.000(5)
F6 0.067(4) 0.065(5) 0.071(4) 0.003(4) 0.010(3) 0.000(3)
F7 0.098(5) 0.082(5) 0.059(4) 0.007(4) 0.027(4) 0.003(4)
F8 0.074(5) 0.151(8) 0.102(6) 0.034(5) 0.027(4) 0.073(5)
F9 0.098(5) 0.125(7) 0.044(4) 0.028(4) 0.016(4) 0.002(5)
F10 0.061(4) 0.132(7) 0.171(8) 0.071(6) 0.073(5) 0.041(4)
F11 0.215(9) 0.061(5) 0.063(5) 0.033(4) 0.039(5) -0.005(5)
F12 0.061(4) 0.111(6) 0.121(6) 0.081(5) 0.033(4) 0.016(4)

loop_
_atom_type_symbol
_atom_type_description
_atom_type_scat_dispersion_real
_atom_type_scat_dispersion_imag
_atom_type_scat_source
C C 0.0033 0.0016 'International Tables Vol C Tables 4.2.6.8 and 6.1.1.4'
H H 0.0000 0.0000 'International Tables Vol C Tables 4.2.6.8 and 6.1.1.4'
N N 0.0061 0.0033 'International Tables Vol C Tables 4.2.6.8 and 6.1.1.4'
O O 0.0106 0.0060 'International Tables Vol C Tables 4.2.6.8 and 6.1.1.4'
F F 0.0171 0.0103 'International Tables Vol C Tables 4.2.6.8 and 6.1.1.4'
P P 0.1023 0.0942 'International Tables Vol C Tables 4.2.6.8 and 6.1.1.4'
V V 0.3005 0.5294 'International Tables Vol C Tables 4.2.6.8 and 6.1.1.4'

loop_
_geom_angle_atom_site_label_1
_geom_angle_atom_site_label_2
_geom_angle_atom_site_label_3
_geom_angle
N1 V1 N3 87.7(3)
N1 V1 N6 178.2(3)
N3 V1 N6 92.1(3)
N1 V1 N2 86.5(3)
N3 V1 N2 81.6(3)
N6 V1 N2 91.7(3)
N1 V1 N4 86.7(2)
N3 V1 N4 96.6(2)
N6 V1 N4 95.1(2)
N2 V1 N4 173.0(3)
N1 V1 N5 87.2(3)
N3 V1 N5 174.6(3)
N6 V1 N5 93.0(3)
N2 V1 N5 99.9(3)
N4 V1 N5 81.3(2)
C5 N1 C1 118.1(7)
C5 N1 V1 121.3(5)
C1 N1 V1 120.4(5)
C14 N2 C10 119.0(7)
C14 N2 V1 120.8(5)
C10 N2 V1 119.8(6)
C19 N3 C15 118.1(7)
C19 N3 V1 122.1(5)
C15 N3 V1 119.8(6)
C24 N4 C20 119.8(7)
C24 N4 V1 121.4(5)
C20 N4 V1 118.5(5)
C29 N5 C25 118.8(7)
C29 N5 V1 122.3(6)
C25 N5 V1 118.7(5)
C30 N6 V1 175.9(7)
C2 C1 N1 120.4(8)
C2 C1 C6 123.2(7)
N1 C1 C6 116.4(7)
C1 C2 C3 120.8(8)
C1 C2 H2 119.6
C3 C2 H2 119.6
C2 C3 C4 119.1(8)
C2 C3 H3 120.4
C4 C3 H3 120.4
C5 C4 C3 119.4(8)
C5 C4 H4 120.3
C3 C4 H4 120.3
N1 C5 C4 122.1(7)
N1 C5 C8 116.2(7)
C4 C5 C8 121.7(7)
C15 C6 C10 107.0(7)
C15 C6 C1 112.6(7)
C10 C6 C1 110.6(7)
C15 C6 C7 109.4(8)
C10 C6 C7 108.9(7)
C1 C6 C7 108.2(7)
C6 C7 H7A 109.5
C6 C7 H7B 109.5
H7A C7 H7B 109.5
C6 C7 H7C 109.5
H7A C7 H7C 109.5
H7B C7 H7C 109.5
C25 C8 C20 108.9(7)
C25 C8 C9 110.1(7)
C20 C8 C9 110.0(7)
C25 C8 C5 110.5(6)
C20 C8 C5 109.5(6)
C9 C8 C5 107.8(6)
C8 C9 H9A 109.5
C8 C9 H9B 109.5
H9A C9 H9B 109.5
C8 C9 H9C 109.5
H9A C9 H9C 109.5
H9B C9 H9C 109.5
N2 C10 C11 119.4(9)
N2 C10 C6 117.5(7)
C11 C10 C6 123.0(8)
C12 C11 C10 120.5(9)
C12 C11 H11 119.7
C10 C11 H11 119.7
C11 C12 C13 120.0(9)
C11 C12 H12 120.0
C13 C12 H12 120.0
C12 C13 C14 117.6(10)
C12 C13 H13 121.2
C14 C13 H13 121.2
N2 C14 C13 123.4(8)
N2 C14 H14 118.3
C13 C14 H14 118.3
N3 C15 C16 119.6(9)
N3 C15 C6 117.4(7)
C16 C15 C6 123.0(8)
C17 C16 C15 121.7(9)
C17 C16 H16 119.1
C15 C16 H16 119.1
C16 C17 C18 118.8(9)
C16 C17 H17 120.6
C18 C17 H17 120.6
C19 C18 C17 117.7(9)
C19 C18 H18 121.1
C17 C18 H18 121.1
N3 C19 C18 123.8(8)
N3 C19 H19 118.1
C18 C19 H19 118.1
N4 C20 C21 120.5(7)
N4 C20 C8 118.5(7)
C21 C20 C8 120.9(7)
C22 C21 C20 119.7(8)
C22 C21 H21 120.1
C20 C21 H21 120.1
C21 C22 C23 119.3(8)
C21 C22 H22 120.3
C23 C22 H22 120.3
C22 C23 C24 118.5(8)
C22 C23 H23 120.8
C24 C23 H23 120.8
N4 C24 C23 122.1(8)
N4 C24 H24 119.0
C23 C24 H24 119.0
N5 C25 C26 119.2(8)
N5 C25 C8 118.9(7)
C26 C25 C8 121.9(8)
C27 C26 C25 120.3(8)
C27 C26 H26 119.9
C25 C26 H26 119.9
C28 C27 C26 119.7(8)
C28 C27 H27 120.2
C26 C27 H27 120.2
C29 C28 C27 116.7(9)
C29 C28 H28 121.7
C27 C28 H28 121.7
N5 C29 C28 125.4(9)
N5 C29 H29 117.3
C28 C29 H29 117.3
N6 C30 C31 177.1(10)
C30 C31 H31A 109.5
C30 C31 H31B 109.5
H31A C31 H31B 109.5
C30 C31 H31C 109.5
H31A C31 H31C 109.5
H31B C31 H31C 109.5
F5 P1 F1 92.9(5)
F5 P1 F3 91.8(5)
F1 P1 F3 175.3(4)
F5 P1 F4 92.7(4)
F1 P1 F4 89.4(4)
F3 P1 F4 89.7(4)
F5 P1 F2 90.0(4)
F1 P1 F2 92.1(4)
F3 P1 F2 88.6(4)
F4 P1 F2 176.9(4)
F5 P1 F6 178.4(5)
F1 P1 F6 88.4(4)
F3 P1 F6 86.9(4)
F4 P1 F6 88.1(4)
F2 P1 F6 89.2(3)
F10 P2 F11 89.3(5)
F10 P2 F8 178.0(5)
F11 P2 F8 91.9(5)
F10 P2 F12 89.3(4)
F11 P2 F12 177.9(4)
F8 P2 F12 89.6(4)
F10 P2 F7 88.9(4)
F11 P2 F7 91.2(4)
F8 P2 F7 89.5(4)
F12 P2 F7 90.4(4)
F10 P2 F9 91.3(4)
F11 P2 F9 86.7(4)
F8 P2 F9 90.4(4)
F12 P2 F9 91.8(4)
F7 P2 F9 177.8(4)

loop_
_geom_bond_atom_site_label_1
_geom_bond_atom_site_label_2
_geom_bond_distance
V1 N1 2.083(7)
V1 N3 2.128(7)
V1 N6 2.133(8)
V1 N2 2.141(7)
V1 N4 2.142(6)
V1 N5 2.143(7)
N1 C5 1.365(10)
N1 C1 1.389(10)
N2 C14 1.344(11)
N2 C10 1.348(10)
N3 C19 1.348(10)
N3 C15 1.353(10)
N4 C24 1.336(9)
N4 C20 1.342(9)
N5 C29 1.326(10)
N5 C25 1.353(10)
N6 C30 1.126(10)
C1 C2 1.369(12)
C1 C6 1.547(12)
C2 C3 1.375(12)
C2 H2 0.9500
C3 C4 1.381(11)
C3 H3 0.9500
C4 C5 1.373(11)
C4 H4 0.9500
C5 C8 1.557(10)
C6 C15 1.536(12)
C6 C10 1.539(12)
C6 C7 1.555(10)
C7 H7A 0.9800
C7 H7B 0.9800
C7 H7C 0.9800
C8 C25 1.524(11)
C8 C20 1.529(11)
C8 C9 1.555(11)
C9 H9A 0.9800
C9 H9B 0.9800
C9 H9C 0.9800
C10 C11 1.406(11)
C11 C12 1.365(13)
C11 H11 0.9500
C12 C13 1.366(13)
C12 H12 0.9500
C13 C14 1.387(12)
C13 H13 0.9500
C14 H14 0.9500
C15 C16 1.377(12)
C16 C17 1.344(14)
C16 H16 0.9500
C17 C18 1.395(14)
C17 H17 0.9500
C18 C19 1.354(11)
C18 H18 0.9500
C19 H19 0.9500
C20 C21 1.407(11)
C21 C22 1.373(11)
C21 H21 0.9500
C22 C23 1.378(12)
C22 H22 0.9500
C23 C24 1.401(11)
C23 H23 0.9500
C24 H24 0.9500
C25 C26 1.399(11)
C26 C27 1.382(12)
C26 H26 0.9500
C27 C28 1.377(12)
C27 H27 0.9500
C28 C29 1.367(11)
C28 H28 0.9500
C29 H29 0.9500
C30 C31 1.441(13)
C31 H31A 0.9800
C31 H31B 0.9800
C31 H31C 0.9800
P1 F5 1.515(7)
P1 F1 1.548(7)
P1 F3 1.585(8)
P1 F4 1.588(6)
P1 F2 1.599(6)
P1 F6 1.624(6)
P2 F10 1.570(6)
P2 F11 1.572(7)
P2 F8 1.577(6)
P2 F12 1.577(7)
P2 F7 1.584(7)
P2 F9 1.591(7)
